data_8102125
loop_
_publ_author_name
'Cai, Wen-Xuan'

_publ_section_title
;
Crystal structure of bis((pentaaqua)(4-nitrobenzoato-\kO)bis
(4-nitrobenzoato-\kO,O')tris(\m-4-nitrobenzoato-\kO,
O')-diyttrium(III)) dihydrate, Y~4~(H~2~O)~10~(C~7~H~4~NO~4~)~12~ 
&#x00B7; 2H~2~O
;
_journal_issue 3
_journal_name_full 'Zeitschrift f\"ur Kristallographie - New Crystal Structures'
_journal_page_first 219
_journal_page_last 221
_journal_volume 222
_journal_year 2007
_chemical_formula_moiety 'C84 H68 N12 O58 Y4, 2H2 O'
_chemical_formula_structural 'Y4(C7H4NO4)12(H2O)10 &#x00B7; 2H2O'
_chemical_formula_sum 'C84 H72 N12 O60 Y4'
_chemical_formula_weight 2565.18
_chemical_name_systematic
; 
bis[(pentaqua)(4-nitrobenzonato-\kO)bis(4-nitrobenzonato-\kO,O')tris(\m~2~-
4-nitrobenzoato-\k-O,O')diyttrium(III)] dihydrate
;
_space_group_IT_number 2
_symmetry_cell_setting triclinic
_symmetry_space_group_name_Hall '-P 1'
_symmetry_space_group_name_H-M 'P -1'
_atom_sites_solution_hydrogens geom
_atom_sites_solution_primary direct
_atom_sites_solution_secondary difmap
_audit_creation_method SHELXL-97
_cell_angle_alpha 94.08(3)
_cell_angle_beta 106.88(3)
_cell_angle_gamma 103.06(3)
_cell_formula_units_Z 1
_cell_length_a 13.618(3)
_cell_length_b 14.038(3)
_cell_length_c 14.664(3)
_cell_measurement_reflns_used 8233
_cell_measurement_temperature 153(2)
_cell_measurement_theta_max 27.438
_cell_measurement_theta_min 2.484
_cell_volume 2584.9(11)
_computing_cell_refinement 'SAINT (Bruker, 2004)'
_computing_data_collection 'SMART (Bruker, 2004)'
_computing_data_reduction SAINT
_computing_molecular_graphics 'SHELXTL (Bruker, 2002)'
_computing_publication_material SHELXL-97
_computing_structure_refinement 'SHELXL-97 (Sheldrick, 1997)'
_computing_structure_solution 'SHELXS-97 (Sheldrick, 1997)'
_diffrn_ambient_temperature 153(2)
_diffrn_detector_area_resol_mean none
_diffrn_measured_fraction_theta_full 0.979
_diffrn_measured_fraction_theta_max 0.979
_diffrn_measurement_device_type 'Bruker APEX II CCD'
_diffrn_measurement_method phi/omega
_diffrn_radiation_monochromator graphite
_diffrn_radiation_source 'fine-focus sealed tube'
_diffrn_radiation_type MoK\a
_diffrn_radiation_wavelength 0.71073
_diffrn_reflns_av_R_equivalents 0.0201
_diffrn_reflns_av_sigmaI/netI 0.0365
_diffrn_reflns_limit_h_max 17
_diffrn_reflns_limit_h_min -15
_diffrn_reflns_limit_k_max 13
_diffrn_reflns_limit_k_min -18
_diffrn_reflns_limit_l_max 19
_diffrn_reflns_limit_l_min -18
_diffrn_reflns_number 22972
_diffrn_reflns_theta_full 27.51
_diffrn_reflns_theta_max 27.51
_diffrn_reflns_theta_min 1.47
_diffrn_standards_decay_% none
_diffrn_standards_interval_count none
_diffrn_standards_interval_time none
_diffrn_standards_number none
_exptl_absorpt_coefficient_mu 2.337
_exptl_absorpt_correction_T_max 0.773
_exptl_absorpt_correction_T_min 0.501
_exptl_absorpt_correction_type empirical
_exptl_absorpt_process_details 'SADABS (Sheldrick, 1996)'
_exptl_crystal_colour 'light yellow'
_exptl_crystal_density_diffrn 1.648
_exptl_crystal_density_meas ?
_exptl_crystal_density_method 'not measured'
_exptl_crystal_description block
_exptl_crystal_F_000 1296
_exptl_crystal_size_max 0.34
_exptl_crystal_size_mid 0.19
_exptl_crystal_size_min 0.11
_refine_diff_density_max 1.207
_refine_diff_density_min -0.495
_refine_diff_density_rms 0.058
_refine_ls_extinction_method none
_refine_ls_goodness_of_fit_ref 1.010
_refine_ls_hydrogen_treatment constr
_refine_ls_matrix_type full
_refine_ls_number_parameters 721
_refine_ls_number_reflns 11632
_refine_ls_number_restraints 0
_refine_ls_restrained_S_all 1.010
_refine_ls_R_factor_all 0.0588
_refine_ls_R_factor_gt 0.0351
_refine_ls_shift/su_max 0.001
_refine_ls_shift/su_mean 0.000
_refine_ls_structure_factor_coef Fsqd
_refine_ls_weighting_details 'calc w=1/[\s^2^(Fo^2^)+(0.0413P)^2^+1.2713P] where P=(Fo^2^+2Fc^2^)/3'
_refine_ls_weighting_scheme calc
_refine_ls_wR_factor_gt 0.0802
_refine_ls_wR_factor_ref 0.0901
_reflns_number_gt 8667
_reflns_number_total 11632
_reflns_threshold_expression >2sigma(I)
_cod_data_source_file 1267-2008.cff
_cod_data_source_block CAI-WX-ZKRIST2-2007
_cod_depositor_comments
;
The following automatic conversions were performed:
'_symmetry_cell_setting' value 'Triclinic' changed to 'triclinic'
according to '/home/saulius/struct/CIF-dictionaries/cif_core.dic'
dictionary named 'cif_core.dic' version 2.4.1 from 2010-06-29.

Automatic conversion script
Id: cif_fix_enum 1555 2011-01-17 13:19:09Z saulius 

The following automatic conversions were performed:

'_exptl_crystal_density_meas' value 'none' was changed to '?' - the
value is perceived as not measured.

Automatic conversion script
Id: cif_fix_values 3008 2015-01-20 13:52:24Z robertas 
;
_cod_original_cell_volume 2584.9(9)
_cod_original_sg_symbol_Hall -p1
_cod_original_sg_symbol_H-M P-1
_cod_database_code 8102125

loop_
_symmetry_equiv_pos_as_xyz
'x, y, z'
'-x, -y, -z'

loop_
_atom_site_label
_atom_site_type_symbol
_atom_site_fract_x
_atom_site_fract_y
_atom_site_fract_z
_atom_site_U_iso_or_equiv
_atom_site_adp_type
_atom_site_occupancy
_atom_site_symmetry_multiplicity
_atom_site_Wyckoff_symbol
_atom_site_calc_flag
_atom_site_refinement_flags
_atom_site_disorder_assembly
_atom_site_disorder_group
Y1 Y -0.073894(18) -1.006143(16) -0.176741(16) 0.02927(7) Uani 1 2 i d . . .
Y2 Y -0.298465(18) -1.033510(17) -0.513562(17) 0.03238(7) Uani 1 2 i d . . .
C1 C -0.4391(4) -1.3421(3) -0.9637(3) 0.0786(13) Uani 1 2 i d . . .
C2 C -0.4926(3) -1.3179(3) -0.9022(3) 0.0783(12) Uani 1 2 i d . . .
H2A H -0.5660 -1.3409 -0.9187 0.094 Uiso 1 2 i calc R . .
C3 C -0.4337(3) -1.2588(2) -0.8159(2) 0.0598(8) Uani 1 2 i d . . .
H3A H -0.4677 -1.2416 -0.7730 0.072 Uiso 1 2 i calc R . .
C4 C -0.3241(3) -1.2245(2) -0.7921(2) 0.0479(7) Uani 1 2 i d . . .
C5 C -0.2729(3) -1.2528(2) -0.8542(2) 0.0632(9) Uani 1 2 i d . . .
H5A H -0.1993 -1.2319 -0.8378 0.076 Uiso 1 2 i calc R . .
C6 C -0.3318(4) -1.3124(3) -0.9410(3) 0.0798(12) Uani 1 2 i d . . .
H6A H -0.2982 -1.3319 -0.9833 0.096 Uiso 1 2 i calc R . .
C7 C -0.2618(2) -1.1568(2) -0.7001(2) 0.0466(7) Uani 1 2 i d . . .
C8 C -0.5795(2) -1.0691(3) -0.1196(2) 0.0532(8) Uani 1 2 i d . . .
C9 C -0.5229(3) -1.1347(3) -0.0839(3) 0.0630(9) Uani 1 2 i d . . .
H9A H -0.5503 -1.1848 -0.0529 0.076 Uiso 1 2 i calc R . .
C10 C -0.4238(2) -1.1246(2) -0.0951(2) 0.0557(8) Uani 1 2 i d . . .
H10A H -0.3838 -1.1682 -0.0713 0.067 Uiso 1 2 i calc R . .
C11 C -0.3842(2) -1.0504(2) -0.14111(19) 0.0389(6) Uani 1 2 i d . . .
C12 C -0.4439(2) -0.9865(2) -0.1767(2) 0.0504(7) Uani 1 2 i d . . .
H12A H -0.4172 -0.9365 -0.2081 0.061 Uiso 1 2 i calc R . .
C13 C -0.5431(3) -0.9956(3) -0.1665(2) 0.0585(8) Uani 1 2 i d . . .
H13A H -0.5839 -0.9528 -0.1909 0.070 Uiso 1 2 i calc R . .
C14 C -0.2768(2) -1.0390(2) -0.15320(19) 0.0395(6) Uani 1 2 i d . . .
C15 C -0.3569(2) -0.5920(2) -0.6878(2) 0.0479(7) Uani 1 2 i d . . .
C16 C -0.4344(2) -0.6455(2) -0.6561(2) 0.0502(7) Uani 1 2 i d . . .
H16A H -0.4891 -0.6194 -0.6490 0.060 Uiso 1 2 i calc R . .
C17 C -0.4299(2) -0.7389(2) -0.6349(2) 0.0478(7) Uani 1 2 i d . . .
H17A H -0.4818 -0.7761 -0.6130 0.057 Uiso 1 2 i calc R . .
C18 C -0.3481(2) -0.77754(19) -0.64605(19) 0.0413(6) Uani 1 2 i d . . .
C19 C -0.2747(2) -0.7240(2) -0.6842(2) 0.0507(7) Uani 1 2 i d . . .
H19A H -0.2222 -0.7511 -0.6954 0.061 Uiso 1 2 i calc R . .
C20 C -0.2793(3) -0.6305(2) -0.7056(2) 0.0538(8) Uani 1 2 i d . . .
H20A H -0.2305 -0.5944 -0.7316 0.065 Uiso 1 2 i calc R . .
C21 C -0.3340(2) -0.8721(2) -0.60998(19) 0.0413(6) Uani 1 2 i d . . .
C22 C -0.1157(3) -0.5738(2) 0.0379(2) 0.0637(9) Uani 1 2 i d . . .
C23 C -0.1355(4) -0.6279(3) -0.0487(3) 0.0795(12) Uani 1 2 i d . . .
H23A H -0.1673 -0.6058 -0.1055 0.095 Uiso 1 2 i calc R . .
C24 C -0.1075(3) -0.7166(2) -0.0511(2) 0.0677(10) Uani 1 2 i d . . .
H24A H -0.1200 -0.7544 -0.1100 0.081 Uiso 1 2 i calc R . .
C25 C -0.0615(2) -0.74907(19) 0.0327(2) 0.0410(6) Uani 1 2 i d . . .
C26 C -0.0428(3) -0.6925(2) 0.1199(2) 0.0603(9) Uani 1 2 i d . . .
H26A H -0.0115 -0.7143 0.1770 0.072 Uiso 1 2 i calc R . .
C27 C -0.0703(3) -0.6038(3) 0.1228(3) 0.0720(11) Uani 1 2 i d . . .
H27A H -0.0580 -0.5654 0.1813 0.086 Uiso 1 2 i calc R . .
C28 C -0.0325(2) -0.84592(19) 0.0313(2) 0.0383(6) Uani 1 2 i d . . .
C29 C -0.3406(2) -1.4955(2) -0.3365(2) 0.0483(7) Uani 1 2 i d . . .
C30 C -0.2845(3) -1.4290(2) -0.2539(2) 0.0599(9) Uani 1 2 i d . . .
H30A H -0.2687 -1.4499 -0.1938 0.072 Uiso 1 2 i calc R . .
C31 C -0.2524(3) -1.3306(2) -0.2629(2) 0.0534(8) Uani 1 2 i d . . .
H31A H -0.2140 -1.2844 -0.2083 0.064 Uiso 1 2 i calc R . .
C32 C -0.2770(2) -1.30032(18) -0.35247(19) 0.0363(6) Uani 1 2 i d . . .
C33 C -0.3337(2) -1.36885(19) -0.4341(2) 0.0448(7) Uani 1 2 i d . . .
H33A H -0.3508 -1.3483 -0.4943 0.054 Uiso 1 2 i calc R . .
C34 C -0.3650(2) -1.4676(2) -0.4261(2) 0.0512(7) Uani 1 2 i d . . .
H34A H -0.4019 -1.5144 -0.4806 0.061 Uiso 1 2 i calc R . .
C35 C -0.2450(2) -1.19290(18) -0.36250(19) 0.0378(6) Uani 1 2 i d . . .
C36 C -0.0786(3) -0.5623(2) -0.4000(2) 0.0523(8) Uani 1 2 i d . . .
C37 C 0.0091(3) -0.5908(2) -0.3491(3) 0.0658(10) Uani 1 2 i d . . .
H37A H 0.0765 -0.5475 -0.3310 0.079 Uiso 1 2 i calc R . .
C38 C -0.0049(2) -0.6853(2) -0.3253(2) 0.0561(8) Uani 1 2 i d . . .
H38A H 0.0534 -0.7061 -0.2906 0.067 Uiso 1 2 i calc R . .
C39 C -0.1049(2) -0.74859(19) -0.35307(18) 0.0394(6) Uani 1 2 i d . . .
C40 C -0.1917(2) -0.7177(2) -0.4052(2) 0.0498(7) Uani 1 2 i d . . .
H40A H -0.2591 -0.7610 -0.4242 0.060 Uiso 1 2 i calc R . .
C41 C -0.1790(2) -0.6237(2) -0.4290(2) 0.0545(8) Uani 1 2 i d . . .
H41A H -0.2369 -0.6026 -0.4638 0.065 Uiso 1 2 i calc R . .
C42 C -0.1205(2) -0.85209(19) -0.32910(19) 0.0394(6) Uani 1 2 i d . . .
N1 N -0.5042(6) -1.4020(3) -1.0583(3) 0.1146(18) Uani 1 2 i d . . .
N2 N -0.6840(2) -1.0760(3) -0.1067(3) 0.0818(10) Uani 1 2 i d . . .
N3 N -0.3537(3) -0.48728(19) -0.6977(2) 0.0602(7) Uani 1 2 i d . . .
N4 N -0.1436(3) -0.4778(2) 0.0413(3) 0.0882(11) Uani 1 2 i d . . .
N5 N -0.3761(2) -1.6009(2) -0.3283(2) 0.0640(8) Uani 1 2 i d . . .
N6 N -0.0656(3) -0.4617(2) -0.4243(2) 0.0727(9) Uani 1 2 i d . . .
O1W O 0.02408(17) -1.02405(16) -0.28444(16) 0.0636(6) Uani 1 2 i d . . .
H1WA H 0.0619 -0.9677 -0.2868 0.076 Uiso 1 2 i d R . .
H1WB H 0.0412 -1.0721 -0.3088 0.076 Uiso 1 2 i d R . .
O1 O -0.4589(5) -1.4223(3) -1.1131(3) 0.174(2) Uani 1 2 i d . . .
OW1 O 0.0397(3) -1.1754(2) -0.3930(3) 0.1456(18) Uani 1 2 i d . . .
HW1A H 0.0090 -1.2361 -0.4154 0.175 Uiso 1 2 i d R . .
HW1B H 0.0893 -1.1661 -0.4187 0.175 Uiso 1 2 i d R . .
O2W O 0.11261(14) -0.93320(15) -0.09506(14) 0.0491(5) Uani 1 2 i d . . .
H2WA H 0.1258 -0.9351 -0.0350 0.059 Uiso 1 2 i d R . .
H2WB H 0.1549 -0.9613 -0.1122 0.059 Uiso 1 2 i d R . .
O2 O -0.5975(5) -1.4264(4) -1.0778(3) 0.168(2) Uani 1 2 i d . . .
O3W O -0.48172(15) -1.12994(14) -0.57738(15) 0.0513(5) Uani 1 2 i d . . .
H3WA H -0.4845 -1.1908 -0.5754 0.062 Uiso 1 2 i d R . .
H3WB H -0.5396 -1.1190 -0.5741 0.062 Uiso 1 2 i d R . .
O3 O -0.7324(2) -1.0172(3) -0.1399(3) 0.1227(13) Uani 1 2 i d . . .
O4W O -0.38716(15) -1.00674(14) -0.39564(13) 0.0466(5) Uani 1 2 i d . . .
H4WA H -0.4529 -1.0358 -0.4190 0.056 Uiso 1 2 i d R . .
H4WB H -0.3566 -1.0069 -0.3362 0.056 Uiso 1 2 i d R . .
O4 O -0.7152(3) -1.1382(3) -0.0627(3) 0.1368(15) Uani 1 2 i d . . .
O5W O -0.12343(16) -1.03504(18) -0.50117(16) 0.0656(6) Uani 1 2 i d . . .
H5WA H -0.1223 -1.0647 -0.5533 0.079 Uiso 1 2 i d R . .
H5WB H -0.0771 -1.0490 -0.4549 0.079 Uiso 1 2 i d R . .
O5 O -0.4221(2) -0.45370(18) -0.6797(2) 0.0778(7) Uani 1 2 i d . . .
O6 O -0.2799(2) -0.43989(18) -0.7206(2) 0.0872(9) Uani 1 2 i d . . .
O7 O -0.1298(3) -0.4326(2) 0.1180(2) 0.1320(15) Uani 1 2 i d . . .
O8 O -0.1805(4) -0.4495(3) -0.0321(2) 0.1507(19) Uani 1 2 i d . . .
O9 O -0.3484(2) -1.62732(19) -0.2498(2) 0.0967(10) Uani 1 2 i d . . .
O10 O -0.4318(2) -1.65756(16) -0.4018(2) 0.0807(8) Uani 1 2 i d . . .
O11 O 0.0199(3) -0.4023(2) -0.3877(3) 0.1202(13) Uani 1 2 i d . . .
O12 O -0.1399(3) -0.4422(2) -0.4830(3) 0.1055(11) Uani 1 2 i d . . .
O13 O -0.19353(16) -0.91775(14) -0.38807(15) 0.0554(5) Uani 1 2 i d . . .
O14 O -0.06092(15) -0.86578(14) -0.25123(14) 0.0473(5) Uani 1 2 i d . . .
O15 O -0.29150(18) -1.16858(14) -0.44076(15) 0.0564(6) Uani 1 2 i d . . .
O16 O -0.17660(16) -1.13535(14) -0.29436(15) 0.0554(5) Uani 1 2 i d . . .
O17 O -0.16284(18) -1.13311(18) -0.67616(18) 0.0684(6) Uani 1 2 i d . . .
O18 O -0.31477(15) -1.12696(15) -0.65162(14) 0.0499(5) Uani 1 2 i d . . .
O19 O 0.01649(16) -0.86707(14) 0.11037(15) 0.0530(5) Uani 1 2 i d . . .
O20 O -0.05754(17) -0.89909(14) -0.04748(15) 0.0529(5) Uani 1 2 i d . . .
O21 O -0.25318(17) -0.90083(14) -0.60827(15) 0.0515(5) Uani 1 2 i d . . .
O22 O -0.40268(15) -0.92047(14) -0.57596(14) 0.0480(5) Uani 1 2 i d . . .
O23 O -0.25245(14) -0.98330(15) -0.21218(14) 0.0461(5) Uani 1 2 i d . . .
O24 O -0.21388(14) -1.08424(14) -0.10706(14) 0.0458(5) Uani 1 2 i d . . .

loop_
_atom_site_aniso_label
_atom_site_aniso_U_11
_atom_site_aniso_U_22
_atom_site_aniso_U_33
_atom_site_aniso_U_23
_atom_site_aniso_U_13
_atom_site_aniso_U_12
Y1 0.02669(12) 0.02664(12) 0.03451(13) 0.00448(9) 0.00941(9) 0.00729(9)
Y2 0.03230(13) 0.02661(12) 0.03419(13) 0.00794(10) 0.00768(10) 0.00226(10)
C1 0.141(4) 0.0395(19) 0.046(2) 0.0080(15) 0.013(2) 0.025(2)
C2 0.091(3) 0.055(2) 0.067(2) 0.0108(19) 0.008(2) -0.004(2)
C3 0.069(2) 0.0506(18) 0.0540(19) 0.0040(15) 0.0211(16) 0.0031(16)
C4 0.068(2) 0.0343(14) 0.0475(16) 0.0116(12) 0.0230(15) 0.0165(14)
C5 0.090(3) 0.054(2) 0.063(2) 0.0187(17) 0.0355(19) 0.0349(19)
C6 0.143(4) 0.062(2) 0.053(2) 0.0141(18) 0.036(2) 0.054(3)
C7 0.0544(19) 0.0383(15) 0.0528(17) 0.0126(13) 0.0229(14) 0.0137(13)
C8 0.0341(15) 0.069(2) 0.0554(18) -0.0024(16) 0.0182(13) 0.0102(15)
C9 0.0493(19) 0.070(2) 0.078(2) 0.0257(19) 0.0332(17) 0.0090(17)
C10 0.0452(17) 0.0591(19) 0.072(2) 0.0316(17) 0.0242(15) 0.0179(15)
C11 0.0336(14) 0.0449(15) 0.0415(14) 0.0100(12) 0.0141(11) 0.0124(12)
C12 0.0470(17) 0.0548(18) 0.0584(18) 0.0196(15) 0.0215(14) 0.0208(14)
C13 0.0471(18) 0.072(2) 0.064(2) 0.0128(17) 0.0186(15) 0.0281(16)
C14 0.0344(14) 0.0444(15) 0.0416(15) 0.0105(12) 0.0130(11) 0.0113(12)
C15 0.0522(18) 0.0371(15) 0.0461(16) 0.0133(13) 0.0041(13) 0.0078(13)
C16 0.0497(17) 0.0458(17) 0.0557(18) 0.0137(14) 0.0138(14) 0.0152(14)
C17 0.0448(16) 0.0426(16) 0.0564(18) 0.0178(14) 0.0172(14) 0.0074(13)
C18 0.0421(15) 0.0358(14) 0.0408(14) 0.0126(12) 0.0087(12) 0.0035(12)
C19 0.0482(17) 0.0461(17) 0.0601(18) 0.0194(14) 0.0200(14) 0.0095(14)
C20 0.0547(19) 0.0447(17) 0.0610(19) 0.0234(15) 0.0190(15) 0.0050(14)
C21 0.0407(15) 0.0371(14) 0.0390(14) 0.0086(12) 0.0078(12) 0.0017(12)
C22 0.090(3) 0.0476(18) 0.060(2) 0.0052(15) 0.0138(18) 0.0435(18)
C23 0.126(3) 0.069(2) 0.051(2) 0.0130(18) 0.009(2) 0.062(2)
C24 0.104(3) 0.057(2) 0.0440(18) 0.0031(15) 0.0108(18) 0.042(2)
C25 0.0416(15) 0.0357(14) 0.0475(16) 0.0053(12) 0.0134(12) 0.0145(12)
C26 0.080(2) 0.0561(19) 0.0460(17) 0.0030(15) 0.0060(16) 0.0387(18)
C27 0.101(3) 0.062(2) 0.054(2) -0.0047(16) 0.0071(19) 0.050(2)
C28 0.0317(13) 0.0351(14) 0.0504(16) 0.0049(12) 0.0157(12) 0.0096(11)
C29 0.0493(17) 0.0292(14) 0.0628(19) 0.0145(13) 0.0113(14) 0.0086(12)
C30 0.074(2) 0.0448(17) 0.0509(18) 0.0205(15) 0.0072(16) 0.0073(16)
C31 0.064(2) 0.0400(16) 0.0406(16) 0.0050(13) 0.0005(14) 0.0046(14)
C32 0.0361(14) 0.0277(12) 0.0420(14) 0.0069(11) 0.0083(11) 0.0070(10)
C33 0.0560(17) 0.0318(14) 0.0392(15) 0.0064(11) 0.0058(13) 0.0083(12)
C34 0.0575(18) 0.0300(14) 0.0536(18) 0.0006(13) 0.0044(14) 0.0056(13)
C35 0.0401(14) 0.0297(13) 0.0436(15) 0.0037(11) 0.0153(12) 0.0066(11)
C36 0.0593(19) 0.0400(16) 0.0568(18) 0.0178(14) 0.0191(15) 0.0068(14)
C37 0.0475(18) 0.0476(18) 0.085(2) 0.0223(17) 0.0072(17) -0.0068(15)
C38 0.0428(16) 0.0432(17) 0.066(2) 0.0174(15) -0.0005(14) -0.0011(13)
C39 0.0406(15) 0.0356(14) 0.0356(14) 0.0041(11) 0.0096(11) 0.0007(11)
C40 0.0389(15) 0.0446(16) 0.0562(18) 0.0060(14) 0.0073(13) 0.0020(13)
C41 0.0496(18) 0.0530(18) 0.0574(19) 0.0159(15) 0.0088(15) 0.0144(15)
C42 0.0403(15) 0.0344(14) 0.0416(15) 0.0037(12) 0.0178(12) 0.0000(11)
N1 0.208(6) 0.062(2) 0.053(2) 0.0085(19) 0.006(3) 0.039(3)
N2 0.0440(17) 0.110(3) 0.092(2) -0.004(2) 0.0320(17) 0.0124(19)
N3 0.0699(19) 0.0410(15) 0.0577(16) 0.0185(13) 0.0050(15) 0.0072(14)
N4 0.123(3) 0.071(2) 0.075(2) 0.0023(19) 0.009(2) 0.065(2)
N5 0.0592(17) 0.0384(15) 0.095(2) 0.0247(16) 0.0219(16) 0.0128(13)
N6 0.079(2) 0.0548(18) 0.091(2) 0.0362(17) 0.0318(19) 0.0149(17)
O1W 0.0624(14) 0.0520(13) 0.0809(16) -0.0095(11) 0.0440(12) 0.0015(11)
O1 0.277(7) 0.165(4) 0.066(2) -0.031(2) 0.020(3) 0.089(4)
OW1 0.160(3) 0.0530(17) 0.293(5) 0.018(2) 0.177(4) 0.0266(19)
O2W 0.0357(10) 0.0626(13) 0.0477(11) 0.0065(10) 0.0121(9) 0.0119(9)
O2 0.211(5) 0.131(4) 0.079(3) -0.016(2) -0.015(3) -0.029(4)
O3W 0.0400(11) 0.0339(10) 0.0763(14) 0.0022(10) 0.0183(10) 0.0042(8)
O3 0.0663(19) 0.180(4) 0.154(3) 0.031(3) 0.054(2) 0.069(2)
O4W 0.0382(10) 0.0568(12) 0.0393(10) 0.0107(9) 0.0079(8) 0.0056(9)
O4 0.076(2) 0.163(4) 0.199(4) 0.054(3) 0.088(3) 0.018(2)
O5W 0.0381(11) 0.0909(17) 0.0606(14) 0.0197(12) 0.0034(10) 0.0158(11)
O5 0.099(2) 0.0529(15) 0.0916(19) 0.0195(13) 0.0328(16) 0.0326(15)
O6 0.0845(19) 0.0520(15) 0.120(2) 0.0423(15) 0.0259(17) 0.0069(14)
O7 0.207(4) 0.097(2) 0.093(2) -0.0165(19) 0.003(2) 0.108(3)
O8 0.272(5) 0.116(3) 0.085(2) 0.022(2) 0.015(3) 0.144(3)
O9 0.108(2) 0.0601(16) 0.109(2) 0.0511(16) 0.0148(18) 0.0099(15)
O10 0.0833(18) 0.0315(12) 0.111(2) 0.0075(13) 0.0182(16) 0.0006(12)
O11 0.094(2) 0.0578(17) 0.175(3) 0.054(2) 0.005(2) -0.0097(16)
O12 0.104(2) 0.087(2) 0.134(3) 0.065(2) 0.029(2) 0.0377(18)
O13 0.0561(13) 0.0407(11) 0.0535(12) -0.0020(9) 0.0146(10) -0.0130(9)
O14 0.0446(11) 0.0415(11) 0.0528(12) 0.0154(9) 0.0124(9) 0.0065(9)
O15 0.0754(15) 0.0317(10) 0.0547(13) 0.0141(9) 0.0103(11) 0.0101(10)
O16 0.0536(12) 0.0381(11) 0.0589(13) -0.0030(10) 0.0082(10) -0.0033(9)
O17 0.0484(13) 0.0723(16) 0.0836(17) -0.0020(13) 0.0278(12) 0.0086(12)
O18 0.0467(11) 0.0539(12) 0.0486(11) -0.0005(9) 0.0144(9) 0.0150(10)
O19 0.0533(12) 0.0420(11) 0.0628(13) 0.0090(10) 0.0078(10) 0.0236(10)
O20 0.0630(13) 0.0415(11) 0.0570(13) -0.0038(10) 0.0238(10) 0.0165(10)
O21 0.0542(13) 0.0424(11) 0.0667(13) 0.0230(10) 0.0274(11) 0.0143(10)
O22 0.0396(10) 0.0436(11) 0.0596(12) 0.0238(9) 0.0144(9) 0.0049(9)
O23 0.0363(10) 0.0567(12) 0.0503(11) 0.0226(10) 0.0162(9) 0.0141(9)
O24 0.0363(10) 0.0558(12) 0.0516(11) 0.0219(10) 0.0144(9) 0.0197(9)

loop_
_atom_type_symbol
_atom_type_description
_atom_type_scat_dispersion_real
_atom_type_scat_dispersion_imag
_atom_type_scat_source
C C 0.0033 0.0016 'International Tables Vol C Tables 4.2.6.8 and 6.1.1.4'
H H 0.0000 0.0000 'International Tables Vol C Tables 4.2.6.8 and 6.1.1.4'
N N 0.0061 0.0033 'International Tables Vol C Tables 4.2.6.8 and 6.1.1.4'
O O 0.0106 0.0060 'International Tables Vol C Tables 4.2.6.8 and 6.1.1.4'
Y Y -2.7962 3.5667 'International Tables Vol C Tables 4.2.6.8 and 6.1.1.4'

loop_
_geom_angle_atom_site_label_1
_geom_angle_atom_site_label_2
_geom_angle_atom_site_label_3
_geom_angle
_geom_angle_site_symmetry_1
_geom_angle_site_symmetry_3
_geom_angle_publ_flag
O20 Y1 O19 103.40(8) . 2_535 ?
O20 Y1 O16 149.09(8) . . ?
O19 Y1 O16 79.93(8) 2_535 . ?
O20 Y1 O14 83.47(8) . . ?
O19 Y1 O14 155.42(8) 2_535 . ?
O16 Y1 O14 106.40(8) . . ?
O20 Y1 O1W 137.26(8) . . ?
O19 Y1 O1W 86.46(8) 2_535 . ?
O16 Y1 O1W 73.18(8) . . ?
O14 Y1 O1W 73.26(8) . . ?
O20 Y1 O2W 71.60(8) . . ?
O19 Y1 O2W 76.70(8) 2_535 . ?
O16 Y1 O2W 137.59(8) . . ?
O14 Y1 O2W 83.41(7) . . ?
O1W Y1 O2W 70.53(8) . . ?
O20 Y1 O23 77.93(8) . . ?
O19 Y1 O23 126.57(8) 2_535 . ?
O16 Y1 O23 75.82(8) . . ?
O14 Y1 O23 77.78(7) . . ?
O1W Y1 O23 128.77(8) . . ?
O2W Y1 O23 145.71(7) . . ?
O20 Y1 O24 73.62(8) . . ?
O19 Y1 O24 75.76(7) 2_535 . ?
O16 Y1 O24 77.63(8) . . ?
O14 Y1 O24 128.59(7) . . ?
O1W Y1 O24 148.03(7) . . ?
O2W Y1 O24 128.44(7) . . ?
O23 Y1 O24 52.97(6) . . ?
O20 Y1 C14 73.30(8) . . ?
O19 Y1 C14 101.30(8) 2_535 . ?
O16 Y1 C14 75.91(8) . . ?
O14 Y1 C14 103.28(8) . . ?
O1W Y1 C14 146.23(8) . . ?
O2W Y1 C14 143.21(7) . . ?
O23 Y1 C14 26.68(7) . . ?
O24 Y1 C14 26.31(7) . . ?
O15 Y2 O13 98.78(8) . . ?
O15 Y2 O18 87.86(8) . . ?
O13 Y2 O18 147.89(8) . . ?
O15 Y2 O5W 81.65(9) . . ?
O13 Y2 O5W 73.81(9) . . ?
O18 Y2 O5W 76.18(8) . . ?
O15 Y2 O22 146.71(8) . . ?
O13 Y2 O22 90.93(8) . . ?
O18 Y2 O22 100.62(8) . . ?
O5W Y2 O22 131.61(7) . . ?
O15 Y2 O3W 78.71(8) . . ?
O13 Y2 O3W 139.16(8) . . ?
O18 Y2 O3W 72.92(8) . . ?
O5W Y2 O3W 143.73(8) . . ?
O22 Y2 O3W 73.33(7) . . ?
O15 Y2 O4W 79.20(8) . . ?
O13 Y2 O4W 67.81(7) . . ?
O18 Y2 O4W 144.08(7) . . ?
O5W Y2 O4W 133.42(7) . . ?
O22 Y2 O4W 75.19(7) . . ?
O3W Y2 O4W 71.75(7) . . ?
O15 Y2 O21 159.55(8) . . ?
O13 Y2 O21 82.91(8) . . ?
O18 Y2 O21 80.53(8) . . ?
O5W Y2 O21 79.27(8) . . ?
O22 Y2 O21 53.02(7) . . ?
O3W Y2 O21 113.28(7) . . ?
O4W Y2 O21 119.67(7) . . ?
O15 Y2 C21 173.07(8) . . ?
O13 Y2 C21 85.05(8) . . ?
O18 Y2 C21 91.93(8) . . ?
O5W Y2 C21 105.04(9) . . ?
O22 Y2 C21 26.77(7) . . ?
O3W Y2 C21 94.60(8) . . ?
O4W Y2 C21 97.07(8) . . ?
O21 Y2 C21 26.33(7) . . ?
C6 C1 C2 122.8(4) . . ?
C6 C1 N1 120.1(5) . . ?
C2 C1 N1 117.1(5) . . ?
C3 C2 C1 117.8(4) . . ?
C3 C2 H2A 121.1 . . ?
C1 C2 H2A 121.1 . . ?
C2 C3 C4 120.7(4) . . ?
C2 C3 H3A 119.7 . . ?
C4 C3 H3A 119.7 . . ?
C5 C4 C3 119.8(3) . . ?
C5 C4 C7 120.0(3) . . ?
C3 C4 C7 120.1(3) . . ?
C6 C5 C4 119.6(4) . . ?
C6 C5 H5A 120.2 . . ?
C4 C5 H5A 120.2 . . ?
C1 C6 C5 119.2(4) . . ?
C1 C6 H6A 120.4 . . ?
C5 C6 H6A 120.4 . . ?
O17 C7 O18 124.3(3) . . ?
O17 C7 C4 119.3(3) . . ?
O18 C7 C4 116.4(3) . . ?
C13 C8 C9 122.9(3) . . ?
C13 C8 N2 117.4(3) . . ?
C9 C8 N2 119.7(3) . . ?
C8 C9 C10 118.2(3) . . ?
C8 C9 H9A 120.9 . . ?
C10 C9 H9A 120.9 . . ?
C11 C10 C9 120.4(3) . . ?
C11 C10 H10A 119.8 . . ?
C9 C10 H10A 119.8 . . ?
C10 C11 C12 119.6(3) . . ?
C10 C11 C14 120.6(2) . . ?
C12 C11 C14 119.8(2) . . ?
C11 C12 C13 120.8(3) . . ?
C11 C12 H12A 119.6 . . ?
C13 C12 H12A 119.6 . . ?
C8 C13 C12 118.1(3) . . ?
C8 C13 H13A 121.0 . . ?
C12 C13 H13A 121.0 . . ?
O24 C14 O23 121.3(2) . . ?
O24 C14 C11 120.5(2) . . ?
O23 C14 C11 118.2(2) . . ?
O24 C14 Y1 62.06(14) . . ?
O23 C14 Y1 59.35(13) . . ?
C11 C14 Y1 176.80(19) . . ?
C16 C15 C20 122.2(3) . . ?
C16 C15 N3 118.5(3) . . ?
C20 C15 N3 119.2(3) . . ?
C15 C16 C17 118.8(3) . . ?
C15 C16 H16A 120.6 . . ?
C17 C16 H16A 120.6 . . ?
C16 C17 C18 120.3(3) . . ?
C16 C17 H17A 119.9 . . ?
C18 C17 H17A 119.9 . . ?
C19 C18 C17 119.4(3) . . ?
C19 C18 C21 120.1(3) . . ?
C17 C18 C21 120.3(2) . . ?
C20 C19 C18 120.2(3) . . ?
C20 C19 H19A 119.9 . . ?
C18 C19 H19A 119.9 . . ?
C15 C20 C19 118.8(3) . . ?
C15 C20 H20A 120.6 . . ?
C19 C20 H20A 120.6 . . ?
O21 C21 O22 120.1(3) . . ?
O21 C21 C18 120.7(2) . . ?
O22 C21 C18 119.1(3) . . ?
O21 C21 Y2 61.47(14) . . ?
O22 C21 Y2 58.87(14) . . ?
C18 C21 Y2 171.18(19) . . ?
C23 C22 C27 122.5(3) . . ?
C23 C22 N4 119.2(3) . . ?
C27 C22 N4 118.3(3) . . ?
C22 C23 C24 118.8(3) . . ?
C22 C23 H23A 120.6 . . ?
C24 C23 H23A 120.6 . . ?
C25 C24 C23 120.4(3) . . ?
C25 C24 H24A 119.8 . . ?
C23 C24 H24A 119.8 . . ?
C24 C25 C26 119.5(3) . . ?
C24 C25 C28 121.0(3) . . ?
C26 C25 C28 119.5(3) . . ?
C27 C26 C25 120.3(3) . . ?
C27 C26 H26A 119.8 . . ?
C25 C26 H26A 119.8 . . ?
C22 C27 C26 118.5(3) . . ?
C22 C27 H27A 120.8 . . ?
C26 C27 H27A 120.8 . . ?
O20 C28 O19 124.5(3) . . ?
O20 C28 C25 118.3(2) . . ?
O19 C28 C25 117.2(2) . . ?
C34 C29 C30 122.6(3) . . ?
C34 C29 N5 118.4(3) . . ?
C30 C29 N5 119.0(3) . . ?
C29 C30 C31 118.2(3) . . ?
C29 C30 H30A 120.9 . . ?
C31 C30 H30A 120.9 . . ?
C30 C31 C32 120.4(3) . . ?
C30 C31 H31A 119.8 . . ?
C32 C31 H31A 119.8 . . ?
C31 C32 C33 120.1(2) . . ?
C31 C32 C35 120.7(2) . . ?
C33 C32 C35 119.3(2) . . ?
C34 C33 C32 120.1(3) . . ?
C34 C33 H33A 120.0 . . ?
C32 C33 H33A 120.0 . . ?
C29 C34 C33 118.7(3) . . ?
C29 C34 H34A 120.7 . . ?
C33 C34 H34A 120.7 . . ?
O16 C35 O15 124.8(2) . . ?
O16 C35 C32 118.9(2) . . ?
O15 C35 C32 116.4(2) . . ?
C41 C36 C37 122.9(3) . . ?
C41 C36 N6 117.8(3) . . ?
C37 C36 N6 119.3(3) . . ?
C36 C37 C38 118.5(3) . . ?
C36 C37 H37A 120.7 . . ?
C38 C37 H37A 120.7 . . ?
C39 C38 C37 120.0(3) . . ?
C39 C38 H38A 120.0 . . ?
C37 C38 H38A 120.0 . . ?
C38 C39 C40 120.0(3) . . ?
C38 C39 C42 120.3(3) . . ?
C40 C39 C42 119.7(2) . . ?
C41 C40 C39 120.6(3) . . ?
C41 C40 H40A 119.7 . . ?
C39 C40 H40A 119.7 . . ?
C36 C41 C40 118.0(3) . . ?
C36 C41 H41A 121.0 . . ?
C40 C41 H41A 121.0 . . ?
O13 C42 O14 125.0(3) . . ?
O13 C42 C39 117.2(2) . . ?
O14 C42 C39 117.8(2) . . ?
O2 N1 O1 122.5(5) . . ?
O2 N1 C1 119.6(6) . . ?
O1 N1 C1 117.9(6) . . ?
O4 N2 O3 124.0(4) . . ?
O4 N2 C8 118.0(4) . . ?
O3 N2 C8 117.9(4) . . ?
O5 N3 O6 124.7(3) . . ?
O5 N3 C15 118.3(3) . . ?
O6 N3 C15 116.9(3) . . ?
O8 N4 O7 122.4(3) . . ?
O8 N4 C22 119.0(3) . . ?
O7 N4 C22 118.6(3) . . ?
O9 N5 O10 123.4(3) . . ?
O9 N5 C29 118.8(3) . . ?
O10 N5 C29 117.8(3) . . ?
O11 N6 O12 122.9(3) . . ?
O11 N6 C36 118.4(3) . . ?
O12 N6 C36 118.7(3) . . ?
Y1 O1W H1WA 109.5 . . ?
Y1 O1W H1WB 134.8 . . ?
H1WA O1W H1WB 113.6 . . ?
HW1A OW1 HW1B 100.2 . . ?
Y1 O2W H2WA 109.5 . . ?
Y1 O2W H2WB 115.7 . . ?
H2WA O2W H2WB 105.8 . . ?
Y2 O3W H3WA 109.5 . . ?
Y2 O3W H3WB 132.6 . . ?
H3WA O3W H3WB 109.6 . . ?
Y2 O4W H4WA 109.5 . . ?
Y2 O4W H4WB 120.2 . . ?
H4WA O4W H4WB 118.1 . . ?
Y2 O5W H5WA 109.5 . . ?
Y2 O5W H5WB 128.5 . . ?
H5WA O5W H5WB 107.8 . . ?
C42 O13 Y2 166.77(19) . . ?
C42 O14 Y1 128.76(17) . . ?
C35 O15 Y2 140.28(18) . . ?
C35 O16 Y1 167.4(2) . . ?
C7 O18 Y2 142.89(19) . . ?
C28 O19 Y1 141.17(18) . 2_535 ?
C28 O20 Y1 168.52(19) . . ?
C21 O21 Y2 92.20(16) . . ?
C21 O22 Y2 94.36(17) . . ?
C14 O23 Y1 93.96(15) . . ?
C14 O24 Y1 91.63(16) . . ?

loop_
_geom_bond_atom_site_label_1
_geom_bond_atom_site_label_2
_geom_bond_distance
_geom_bond_site_symmetry_2
_geom_bond_publ_flag
Y1 O20 2.258(2) . ?
Y1 O19 2.272(2) 2_535 ?
Y1 O16 2.286(2) . ?
Y1 O14 2.317(2) . ?
Y1 O1W 2.378(2) . ?
Y1 O2W 2.412(2) . ?
Y1 O23 2.4348(19) . ?
Y1 O24 2.495(2) . ?
Y1 C14 2.823(3) . ?
Y2 O15 2.248(2) . ?
Y2 O13 2.251(2) . ?
Y2 O18 2.258(2) . ?
Y2 O5W 2.343(2) . ?
Y2 O22 2.417(2) . ?
Y2 O3W 2.423(2) . ?
Y2 O4W 2.432(2) . ?
Y2 O21 2.475(2) . ?
Y2 C21 2.815(3) . ?
C1 C6 1.358(6) . ?
C1 C2 1.381(6) . ?
C1 N1 1.484(5) . ?
C2 C3 1.377(5) . ?
C2 H2A 0.9300 . ?
C3 C4 1.389(5) . ?
C3 H3A 0.9300 . ?
C4 C5 1.385(4) . ?
C4 C7 1.494(4) . ?
C5 C6 1.384(5) . ?
C5 H5A 0.9300 . ?
C6 H6A 0.9300 . ?
C7 O17 1.247(4) . ?
C7 O18 1.263(3) . ?
C8 C13 1.360(5) . ?
C8 C9 1.369(5) . ?
C8 N2 1.473(4) . ?
C9 C10 1.383(4) . ?
C9 H9A 0.9300 . ?
C10 C11 1.375(4) . ?
C10 H10A 0.9300 . ?
C11 C12 1.375(4) . ?
C11 C14 1.497(4) . ?
C12 C13 1.381(4) . ?
C12 H12A 0.9300 . ?
C13 H13A 0.9300 . ?
C14 O24 1.252(3) . ?
C14 O23 1.271(3) . ?
C15 C16 1.367(4) . ?
C15 C20 1.369(4) . ?
C15 N3 1.479(4) . ?
C16 C17 1.380(4) . ?
C16 H16A 0.9300 . ?
C17 C18 1.389(4) . ?
C17 H17A 0.9300 . ?
C18 C19 1.386(4) . ?
C18 C21 1.495(4) . ?
C19 C20 1.381(4) . ?
C19 H19A 0.9300 . ?
C20 H20A 0.9300 . ?
C21 O21 1.250(3) . ?
C21 O22 1.271(3) . ?
C22 C23 1.355(5) . ?
C22 C27 1.362(5) . ?
C22 N4 1.481(4) . ?
C23 C24 1.383(4) . ?
C23 H23A 0.9300 . ?
C24 C25 1.368(4) . ?
C24 H24A 0.9300 . ?
C25 C26 1.380(4) . ?
C25 C28 1.499(4) . ?
C26 C27 1.380(4) . ?
C26 H26A 0.9300 . ?
C27 H27A 0.9300 . ?
C28 O20 1.242(3) . ?
C28 O19 1.252(3) . ?
C29 C34 1.367(4) . ?
C29 C30 1.378(4) . ?
C29 N5 1.474(4) . ?
C30 C31 1.380(4) . ?
C30 H30A 0.9300 . ?
C31 C32 1.380(4) . ?
C31 H31A 0.9300 . ?
C32 C33 1.385(4) . ?
C32 C35 1.502(3) . ?
C33 C34 1.380(4) . ?
C33 H33A 0.9300 . ?
C34 H34A 0.9300 . ?
C35 O16 1.234(3) . ?
C35 O15 1.252(3) . ?
C36 C41 1.368(4) . ?
C36 C37 1.373(4) . ?
C36 N6 1.466(4) . ?
C37 C38 1.380(4) . ?
C37 H37A 0.9300 . ?
C38 C39 1.375(4) . ?
C38 H38A 0.9300 . ?
C39 C40 1.387(4) . ?
C39 C42 1.502(4) . ?
C40 C41 1.375(4) . ?
C40 H40A 0.9300 . ?
C41 H41A 0.9300 . ?
C42 O13 1.249(3) . ?
C42 O14 1.250(3) . ?
N1 O2 1.180(7) . ?
N1 O1 1.201(7) . ?
N2 O4 1.196(5) . ?
N2 O3 1.211(5) . ?
N3 O5 1.217(4) . ?
N3 O6 1.221(4) . ?
N4 O8 1.186(4) . ?
N4 O7 1.194(4) . ?
N5 O9 1.215(4) . ?
N5 O10 1.225(4) . ?
N6 O11 1.214(4) . ?
N6 O12 1.221(4) . ?
O1W H1WA 0.8500 . ?
O1W H1WB 0.8500 . ?
OW1 HW1A 0.8530 . ?
OW1 HW1B 0.8536 . ?
O2W H2WA 0.8500 . ?
O2W H2WB 0.8500 . ?
O3W H3WA 0.8500 . ?
O3W H3WB 0.8500 . ?
O4W H4WA 0.8501 . ?
O4W H4WB 0.8500 . ?
O5W H5WA 0.8500 . ?
O5W H5WB 0.8500 . ?
O19 Y1 2.272(2) 2_535 ?

loop_
_geom_hbond_atom_site_label_D
_geom_hbond_atom_site_label_H
_geom_hbond_atom_site_label_A
_geom_hbond_distance_DH
_geom_hbond_distance_HA
_geom_hbond_distance_DA
_geom_hbond_angle_DHA
_geom_hbond_site_symmetry_A
O1W H1WA O17 0.85 1.96 2.775(3) 159.8 2_534
O1W H1WB OW1 0.85 1.83 2.649(4) 161.4 .
OW1 HW1A O11 0.85 2.43 3.144(4) 142.1 1_545
OW1 HW1B O21 0.85 2.12 2.855(4) 143.6 2_534
O2W H2WA O24 0.85 2.04 2.849(3) 158.1 2_535
O2W H2WB O3 0.85 2.00 2.846(4) 173.5 1_655
O3W H3WA O10 0.85 2.13 2.907(3) 152.6 2_424
O3W H3WB O4W 0.85 2.23 2.876(3) 133.2 2_434
O3W H3WB O22 0.85 2.61 3.220(3) 130.0 2_434
O4W H4WA O22 0.85 1.90 2.708(3) 158.1 2_434
O4W H4WB O23 0.85 1.91 2.729(3) 162.5 .
O5W H5WA O17 0.85 1.85 2.670(3) 162.9 .
O5W H5WB O1W 0.85 2.44 3.200(3) 150.2 .

loop_
_geom_torsion_atom_site_label_1
_geom_torsion_atom_site_label_2
_geom_torsion_atom_site_label_3
_geom_torsion_atom_site_label_4
_geom_torsion
_geom_torsion_site_symmetry_1
_geom_torsion_site_symmetry_2
_geom_torsion_site_symmetry_3
_geom_torsion_site_symmetry_4
_geom_torsion_publ_flag
C6 C1 C2 C3 2.0(6) . . . . ?
N1 C1 C2 C3 -177.3(3) . . . . ?
C1 C2 C3 C4 0.3(5) . . . . ?
C2 C3 C4 C5 -2.3(5) . . . . ?
C2 C3 C4 C7 177.3(3) . . . . ?
C3 C4 C5 C6 2.1(5) . . . . ?
C7 C4 C5 C6 -177.5(3) . . . . ?
C2 C1 C6 C5 -2.1(6) . . . . ?
N1 C1 C6 C5 177.1(3) . . . . ?
C4 C5 C6 C1 0.1(5) . . . . ?
C5 C4 C7 O17 -6.2(4) . . . . ?
C3 C4 C7 O17 174.2(3) . . . . ?
C5 C4 C7 O18 173.6(3) . . . . ?
C3 C4 C7 O18 -6.0(4) . . . . ?
C13 C8 C9 C10 0.9(5) . . . . ?
N2 C8 C9 C10 -178.3(3) . . . . ?
C8 C9 C10 C11 -0.1(5) . . . . ?
C9 C10 C11 C12 -0.5(5) . . . . ?
C9 C10 C11 C14 179.9(3) . . . . ?
C10 C11 C12 C13 0.3(5) . . . . ?
C14 C11 C12 C13 180.0(3) . . . . ?
C9 C8 C13 C12 -1.1(5) . . . . ?
N2 C8 C13 C12 178.2(3) . . . . ?
C11 C12 C13 C8 0.5(5) . . . . ?
C10 C11 C14 O24 -13.1(4) . . . . ?
C12 C11 C14 O24 167.2(3) . . . . ?
C10 C11 C14 O23 166.0(3) . . . . ?
C12 C11 C14 O23 -13.7(4) . . . . ?
O20 Y1 C14 O24 -86.70(16) . . . . ?
O19 Y1 C14 O24 14.07(17) 2_535 . . . ?
O16 Y1 C14 O24 90.54(16) . . . . ?
O14 Y1 C14 O24 -165.58(15) . . . . ?
O1W Y1 C14 O24 114.76(18) . . . . ?
O2W Y1 C14 O24 -68.8(2) . . . . ?
O23 Y1 C14 O24 176.9(3) . . . . ?
O20 Y1 C14 O23 96.37(17) . . . . ?
O19 Y1 C14 O23 -162.86(16) 2_535 . . . ?
O16 Y1 C14 O23 -86.39(17) . . . . ?
O14 Y1 C14 O23 17.49(17) . . . . ?
O1W Y1 C14 O23 -62.2(2) . . . . ?
O2W Y1 C14 O23 114.30(17) . . . . ?
O24 Y1 C14 O23 -176.9(3) . . . . ?
C20 C15 C16 C17 4.6(5) . . . . ?
N3 C15 C16 C17 -171.7(3) . . . . ?
C15 C16 C17 C18 -0.2(4) . . . . ?
C16 C17 C18 C19 -3.9(4) . . . . ?
C16 C17 C18 C21 171.2(3) . . . . ?
C17 C18 C19 C20 3.8(4) . . . . ?
C21 C18 C19 C20 -171.3(3) . . . . ?
C16 C15 C20 C19 -4.7(5) . . . . ?
N3 C15 C20 C19 171.6(3) . . . . ?
C18 C19 C20 C15 0.4(5) . . . . ?
C19 C18 C21 O21 4.4(4) . . . . ?
C17 C18 C21 O21 -170.7(3) . . . . ?
C19 C18 C21 O22 -179.4(3) . . . . ?
C17 C18 C21 O22 5.5(4) . . . . ?
O13 Y2 C21 O21 84.02(17) . . . . ?
O18 Y2 C21 O21 -63.95(17) . . . . ?
O5W Y2 C21 O21 12.26(18) . . . . ?
O22 Y2 C21 O21 -174.0(3) . . . . ?
O3W Y2 C21 O21 -136.97(16) . . . . ?
O4W Y2 C21 O21 150.89(16) . . . . ?
O13 Y2 C21 O22 -102.00(17) . . . . ?
O18 Y2 C21 O22 110.03(17) . . . . ?
O5W Y2 C21 O22 -173.76(16) . . . . ?
O3W Y2 C21 O22 37.01(16) . . . . ?
O4W Y2 C21 O22 -35.13(17) . . . . ?
O21 Y2 C21 O22 174.0(3) . . . . ?
C27 C22 C23 C24 -0.6(7) . . . . ?
N4 C22 C23 C24 178.9(4) . . . . ?
C22 C23 C24 C25 0.5(7) . . . . ?
C23 C24 C25 C26 -0.2(6) . . . . ?
C23 C24 C25 C28 178.9(3) . . . . ?
C24 C25 C26 C27 0.0(5) . . . . ?
C28 C25 C26 C27 -179.1(3) . . . . ?
C23 C22 C27 C26 0.4(7) . . . . ?
N4 C22 C27 C26 -179.1(4) . . . . ?
C25 C26 C27 C22 -0.1(6) . . . . ?
C24 C25 C28 O20 -4.6(4) . . . . ?
C26 C25 C28 O20 174.5(3) . . . . ?
C24 C25 C28 O19 174.7(3) . . . . ?
C26 C25 C28 O19 -6.1(4) . . . . ?
C34 C29 C30 C31 0.3(5) . . . . ?
N5 C29 C30 C31 -179.7(3) . . . . ?
C29 C30 C31 C32 0.4(5) . . . . ?
C30 C31 C32 C33 -0.3(5) . . . . ?
C30 C31 C32 C35 178.3(3) . . . . ?
C31 C32 C33 C34 -0.6(5) . . . . ?
C35 C32 C33 C34 -179.1(3) . . . . ?
C30 C29 C34 C33 -1.1(5) . . . . ?
N5 C29 C34 C33 178.8(3) . . . . ?
C32 C33 C34 C29 1.3(5) . . . . ?
C31 C32 C35 O16 16.5(4) . . . . ?
C33 C32 C35 O16 -164.9(3) . . . . ?
C31 C32 C35 O15 -163.0(3) . . . . ?
C33 C32 C35 O15 15.6(4) . . . . ?
C41 C36 C37 C38 -0.7(6) . . . . ?
N6 C36 C37 C38 178.9(3) . . . . ?
C36 C37 C38 C39 0.3(5) . . . . ?
C37 C38 C39 C40 0.2(5) . . . . ?
C37 C38 C39 C42 178.9(3) . . . . ?
C38 C39 C40 C41 -0.5(5) . . . . ?
C42 C39 C40 C41 -179.1(3) . . . . ?
C37 C36 C41 C40 0.4(5) . . . . ?
N6 C36 C41 C40 -179.1(3) . . . . ?
C39 C40 C41 C36 0.1(5) . . . . ?
C38 C39 C42 O13 -147.0(3) . . . . ?
C40 C39 C42 O13 31.6(4) . . . . ?
C38 C39 C42 O14 34.3(4) . . . . ?
C40 C39 C42 O14 -147.1(3) . . . . ?
C6 C1 N1 O2 -179.0(5) . . . . ?
C2 C1 N1 O2 0.2(6) . . . . ?
C6 C1 N1 O1 -0.4(6) . . . . ?
C2 C1 N1 O1 178.8(4) . . . . ?
C13 C8 N2 O4 -177.5(4) . . . . ?
C9 C8 N2 O4 1.8(5) . . . . ?
C13 C8 N2 O3 1.3(5) . . . . ?
C9 C8 N2 O3 -179.4(4) . . . . ?
C16 C15 N3 O5 -2.0(4) . . . . ?
C20 C15 N3 O5 -178.5(3) . . . . ?
C16 C15 N3 O6 175.8(3) . . . . ?
C20 C15 N3 O6 -0.7(4) . . . . ?
C23 C22 N4 O8 -1.7(7) . . . . ?
C27 C22 N4 O8 177.9(5) . . . . ?
C23 C22 N4 O7 177.1(5) . . . . ?
C27 C22 N4 O7 -3.4(7) . . . . ?
C34 C29 N5 O9 174.8(3) . . . . ?
C30 C29 N5 O9 -5.2(5) . . . . ?
C34 C29 N5 O10 -4.7(5) . . . . ?
C30 C29 N5 O10 175.3(3) . . . . ?
C41 C36 N6 O11 169.8(4) . . . . ?
C37 C36 N6 O11 -9.8(5) . . . . ?
C41 C36 N6 O12 -12.9(5) . . . . ?
C37 C36 N6 O12 167.6(4) . . . . ?
O14 C42 O13 Y2 -104.0(9) . . . . ?
C39 C42 O13 Y2 77.4(9) . . . . ?
O15 Y2 O13 C42 107.6(9) . . . . ?
O18 Y2 O13 C42 7.5(10) . . . . ?
O5W Y2 O13 C42 29.0(9) . . . . ?
O22 Y2 O13 C42 -104.4(9) . . . . ?
O3W Y2 O13 C42 -169.6(8) . . . . ?
O4W Y2 O13 C42 -178.0(9) . . . . ?
O21 Y2 O13 C42 -51.9(9) . . . . ?
C21 Y2 O13 C42 -78.2(9) . . . . ?
O13 C42 O14 Y1 -8.8(4) . . . . ?
C39 C42 O14 Y1 169.83(17) . . . . ?
O20 Y1 O14 C42 -129.0(2) . . . . ?
O19 Y1 O14 C42 122.9(2) 2_535 . . . ?
O16 Y1 O14 C42 21.1(2) . . . . ?
O1W Y1 O14 C42 87.3(2) . . . . ?
O2W Y1 O14 C42 158.9(2) . . . . ?
O23 Y1 O14 C42 -50.0(2) . . . . ?
O24 Y1 O14 C42 -66.0(3) . . . . ?
C14 Y1 O14 C42 -57.9(2) . . . . ?
O16 C35 O15 Y2 -1.8(5) . . . . ?
C32 C35 O15 Y2 177.7(2) . . . . ?
O13 Y2 O15 C35 -6.4(3) . . . . ?
O18 Y2 O15 C35 142.0(3) . . . . ?
O5W Y2 O15 C35 65.7(3) . . . . ?
O22 Y2 O15 C35 -111.8(3) . . . . ?
O3W Y2 O15 C35 -145.0(3) . . . . ?
O4W Y2 O15 C35 -71.7(3) . . . . ?
O21 Y2 O15 C35 86.8(4) . . . . ?
O15 C35 O16 Y1 40.7(11) . . . . ?
C32 C35 O16 Y1 -138.7(8) . . . . ?
O20 Y1 O16 C35 57.5(10) . . . . ?
O19 Y1 O16 C35 156.8(9) 2_535 . . . ?
O14 Y1 O16 C35 -47.6(9) . . . . ?
O1W Y1 O16 C35 -113.9(9) . . . . ?
O2W Y1 O16 C35 -146.0(9) . . . . ?
O23 Y1 O16 C35 24.8(9) . . . . ?
O24 Y1 O16 C35 79.3(9) . . . . ?
C14 Y1 O16 C35 52.3(9) . . . . ?
O17 C7 O18 Y2 -1.7(5) . . . . ?
C4 C7 O18 Y2 178.5(2) . . . . ?
O15 Y2 O18 C7 -87.7(3) . . . . ?
O13 Y2 O18 C7 15.5(4) . . . . ?
O5W Y2 O18 C7 -5.8(3) . . . . ?
O22 Y2 O18 C7 124.7(3) . . . . ?
O3W Y2 O18 C7 -166.6(3) . . . . ?
O4W Y2 O18 C7 -155.9(3) . . . . ?
O21 Y2 O18 C7 75.4(3) . . . . ?
C21 Y2 O18 C7 99.2(3) . . . . ?
O20 C28 O19 Y1 -8.9(5) . . . 2_535 ?
C25 C28 O19 Y1 171.7(2) . . . 2_535 ?
O19 C28 O20 Y1 -28.9(12) . . . . ?
C25 C28 O20 Y1 150.4(9) . . . . ?
O19 Y1 O20 C28 35.5(10) 2_535 . . . ?
O16 Y1 O20 C28 128.3(10) . . . . ?
O14 Y1 O20 C28 -120.5(10) . . . . ?
O1W Y1 O20 C28 -63.9(10) . . . . ?
O2W Y1 O20 C28 -35.3(10) . . . . ?
O23 Y1 O20 C28 160.7(10) . . . . ?
O24 Y1 O20 C28 106.0(10) . . . . ?
C14 Y1 O20 C28 133.5(10) . . . . ?
O22 C21 O21 Y2 -6.0(3) . . . . ?
C18 C21 O21 Y2 170.2(2) . . . . ?
O15 Y2 O21 C21 170.7(2) . . . . ?
O13 Y2 O21 C21 -93.16(17) . . . . ?
O18 Y2 O21 C21 114.45(17) . . . . ?
O5W Y2 O21 C21 -167.96(18) . . . . ?
O22 Y2 O21 C21 3.39(15) . . . . ?
O3W Y2 O21 C21 47.77(18) . . . . ?
O4W Y2 O21 C21 -33.75(18) . . . . ?
O21 C21 O22 Y2 6.1(3) . . . . ?
C18 C21 O22 Y2 -170.1(2) . . . . ?
O15 Y2 O22 C21 -175.31(16) . . . . ?
O13 Y2 O22 C21 77.06(17) . . . . ?
O18 Y2 O22 C21 -72.81(17) . . . . ?
O5W Y2 O22 C21 8.1(2) . . . . ?
O3W Y2 O22 C21 -141.22(17) . . . . ?
O4W Y2 O22 C21 143.80(17) . . . . ?
O21 Y2 O22 C21 -3.34(15) . . . . ?
O24 C14 O23 Y1 -3.2(3) . . . . ?
C11 C14 O23 Y1 177.7(2) . . . . ?
O20 Y1 O23 C14 -76.76(17) . . . . ?
O19 Y1 O23 C14 21.09(19) 2_535 . . . ?
O16 Y1 O23 C14 86.76(17) . . . . ?
O14 Y1 O23 C14 -162.59(17) . . . . ?
O1W Y1 O23 C14 140.91(16) . . . . ?
O2W Y1 O23 C14 -104.32(18) . . . . ?
O24 Y1 O23 C14 1.70(15) . . . . ?
O23 C14 O24 Y1 3.1(3) . . . . ?
C11 C14 O24 Y1 -177.8(2) . . . . ?
O20 Y1 O24 C14 85.34(17) . . . . ?
O19 Y1 O24 C14 -165.76(17) 2_535 . . . ?
O16 Y1 O24 C14 -83.17(17) . . . . ?
O14 Y1 O24 C14 18.07(19) . . . . ?
O1W Y1 O24 C14 -107.6(2) . . . . ?
O2W Y1 O24 C14 134.54(16) . . . . ?
O23 Y1 O24 C14 -1.72(15) . . . . ?
